data_7225833
loop_
_publ_author_name
'Mabkhot, Yahia N.'
'Kheder, Nabila Abdelshafy'
'Barakat, Assem'
'Choudhary, Muhammad I.'
'Yousuf, Sammer'
'Frey, Wolfgang'

_publ_section_title
;
 Synthesis, antimicrobial, anti-cancer and molecular docking of two novel
 hitherto unreported thiophenes
;
_journal_issue 68
_journal_name_full 'RSC Adv.'
_journal_page_first 63724
_journal_paper_doi 10.1039/C6RA09883E
_journal_volume 6
_journal_year 2016
_chemical_formula_sum 'C24 H20 N2 O4 S2'
_chemical_formula_weight 464.54
_chemical_name_systematic
'Methyl (E)-5-(5-acetyl-4-methyl-3-phenylthiazol-2(3H)-ylidene)-4-oxo-2-(phenylamino)-4,5-dihydrothiophene-3-carboxylate'
_space_group_IT_number 2
_symmetry_cell_setting triclinic
_symmetry_space_group_name_Hall '-P 1'
_symmetry_space_group_name_H-M 'P -1'
_atom_sites_solution_hydrogens geom
_atom_sites_solution_primary direct
_atom_sites_solution_secondary difmap
_audit_creation_method SHELXL-97
_audit_update_record
;
2016-03-23 deposited with the CCDC.
2016-06-08 downloaded from the CCDC.
;
_cell_angle_alpha 117.753(2)
_cell_angle_beta 97.176(2)
_cell_angle_gamma 101.322(2)
_cell_formula_units_Z 2
_cell_length_a 9.0844(8)
_cell_length_b 11.8316(10)
_cell_length_c 11.9311(10)
_cell_measurement_reflns_used 2227
_cell_measurement_temperature 273(2)
_cell_measurement_theta_max 23.58
_cell_measurement_theta_min 2.36
_cell_volume 1077.65(16)
_computing_cell_refinement 'SAINT (Bruker, 2000)'
_computing_data_collection 'SMART (Bruker, 2000)'
_computing_data_reduction SAINT
_computing_molecular_graphics 'SHELXTL (Sheldrick, 2008)'
_computing_publication_material
;
SHELXTL, PARST (Nardelli, 1995) and PLATON (Spek, 2009)
;
_computing_structure_refinement 'SHELXL-97 (Sheldrick, 2008)'
_computing_structure_solution 'SHELXS-97 (Sheldrick, 2008)'
_diffrn_ambient_temperature 273(2)
_diffrn_measured_fraction_theta_full 1.000
_diffrn_measured_fraction_theta_max 1.000
_diffrn_measurement_device_type
;
Bruker SMART APEX CCD area-detector diffractometer
;
_diffrn_measurement_method '\w scan'
_diffrn_radiation_monochromator graphite
_diffrn_radiation_source 'fine-focus sealed tube'
_diffrn_radiation_type MoK\a
_diffrn_radiation_wavelength 0.71073
_diffrn_reflns_av_R_equivalents 0.0390
_diffrn_reflns_av_sigmaI/netI 0.0426
_diffrn_reflns_limit_h_max 11
_diffrn_reflns_limit_h_min -10
_diffrn_reflns_limit_k_max 14
_diffrn_reflns_limit_k_min -14
_diffrn_reflns_limit_l_max 14
_diffrn_reflns_limit_l_min -14
_diffrn_reflns_number 12248
_diffrn_reflns_theta_full 25.50
_diffrn_reflns_theta_max 25.50
_diffrn_reflns_theta_min 1.99
_exptl_absorpt_coefficient_mu 0.282
_exptl_absorpt_correction_T_max 0.9562
_exptl_absorpt_correction_T_min 0.8930
_exptl_absorpt_correction_type multi-scan
_exptl_absorpt_process_details 'SADABS(Bruker, 2000)'
_exptl_crystal_colour YELLOW
_exptl_crystal_density_diffrn 1.432
_exptl_crystal_density_method 'not measured'
_exptl_crystal_description BLOCK
_exptl_crystal_F_000 484
_exptl_crystal_size_max 0.41
_exptl_crystal_size_mid 0.17
_exptl_crystal_size_min 0.16
_refine_diff_density_max 0.281
_refine_diff_density_min -0.261
_refine_diff_density_rms 0.056
_refine_ls_extinction_method none
_refine_ls_goodness_of_fit_ref 1.021
_refine_ls_hydrogen_treatment mixed
_refine_ls_matrix_type full
_refine_ls_number_parameters 293
_refine_ls_number_reflns 4020
_refine_ls_number_restraints 0
_refine_ls_restrained_S_all 1.021
_refine_ls_R_factor_all 0.0655
_refine_ls_R_factor_gt 0.0457
_refine_ls_shift/su_max 0.000
_refine_ls_shift/su_mean 0.000
_refine_ls_structure_factor_coef Fsqd
_refine_ls_weighting_details 'calc w=1/[\s^2^(Fo^2^)+(0.0506P)^2^+0.2882P] where P=(Fo^2^+2Fc^2^)/3'
_refine_ls_weighting_scheme calc
_refine_ls_wR_factor_gt 0.1034
_refine_ls_wR_factor_ref 0.1150
_reflns_number_gt 3001
_reflns_number_total 4020
_reflns_threshold_expression >2sigma(I)
_cod_data_source_file c6ra09883e2.cif
_cod_data_source_block a
_cod_depositor_comments
;
The following automatic conversions were performed:

'_symmetry_cell_setting' value 'Triclinic' changed to 'triclinic'
according to
/usr/data/users/saulius/crontab/automatic-downloads/rss-feeds/RSC/lib/dictionaries/cif_core.dic
dictionary named 'cif_core.dic' version 2.4.2 from 2011-04-26.

Automatic conversion script
Id: cif_fix_values 4268 2015-11-12 08:31:59Z antanas 
;
_cod_original_cell_volume 1077.64(16)
_cod_original_sg_symbol_H-M 'P-1   '
_cod_database_code 7225833

loop_
_symmetry_equiv_pos_as_xyz
'x, y, z'
'-x, -y, -z'

loop_
_atom_site_label
_atom_site_type_symbol
_atom_site_fract_x
_atom_site_fract_y
_atom_site_fract_z
_atom_site_U_iso_or_equiv
_atom_site_adp_type
_atom_site_occupancy
_atom_site_symmetry_multiplicity
_atom_site_calc_flag
_atom_site_refinement_flags
S1 S 0.15639(7) 0.19632(6) 0.39255(6) 0.0438(2) Uani 1 1 d .
S2 S 0.24040(8) -0.08746(6) 0.51833(6) 0.04239(19) Uani 1 1 d .
O1 O -0.2417(2) -0.10625(19) 0.03355(19) 0.0679(6) Uani 1 1 d .
O2 O -0.2097(2) -0.25175(16) 0.09654(17) 0.0555(5) Uani 1 1 d .
O3 O 0.0305(2) -0.16982(15) 0.30788(17) 0.0531(5) Uani 1 1 d .
O4 O 0.3512(3) -0.1951(2) 0.6673(2) 0.0682(6) Uani 1 1 d .
N1 N -0.0582(3) 0.1456(2) 0.1835(2) 0.0453(6) Uani 1 1 d .
H1A H -0.123(3) 0.088(3) 0.123(3) 0.051(9) Uiso 1 1 d .
N6 N 0.3731(2) 0.16104(18) 0.61237(19) 0.0394(5) Uani 1 1 d .
C1 C 0.0037(3) 0.0971(2) 0.2537(2) 0.0383(6) Uani 1 1 d .
C2 C -0.0448(3) -0.0355(2) 0.2215(2) 0.0380(6) Uani 1 1 d .
C3 C 0.0446(3) -0.0616(2) 0.3116(2) 0.0385(6) Uani 1 1 d .
C4 C 0.1607(3) 0.0590(2) 0.4124(2) 0.0384(6) Uani 1 1 d .
C5 C 0.2559(3) 0.0573(2) 0.5102(2) 0.0361(5) Uani 1 1 d .
C7 C 0.4539(3) 0.1277(2) 0.6941(2) 0.0419(6) Uani 1 1 d .
C8 C 0.3960(3) -0.0015(2) 0.6584(2) 0.0421(6) Uani 1 1 d .
C9 C 0.4330(3) -0.0807(3) 0.7163(3) 0.0496(7) Uani 1 1 d .
C10 C 0.5682(4) -0.0236(3) 0.8321(3) 0.0753(10) Uani 1 1 d .
H10A H 0.5748 -0.0898 0.8561 0.113 Uiso 1 1 calc R
H10B H 0.5541 0.0527 0.9043 0.113 Uiso 1 1 calc R
H10C H 0.6620 0.0029 0.8101 0.113 Uiso 1 1 calc R
C11 C 0.5903(3) 0.2332(3) 0.8016(3) 0.0610(8) Uani 1 1 d .
H11A H 0.6353 0.1968 0.8496 0.092 Uiso 1 1 calc R
H11B H 0.5569 0.3068 0.8593 0.092 Uiso 1 1 calc R
H11C H 0.6660 0.2635 0.7647 0.092 Uiso 1 1 calc R
C12 C -0.1718(3) -0.1307(2) 0.1099(2) 0.0442(6) Uani 1 1 d .
C13 C -0.3273(4) -0.3538(3) -0.0187(3) 0.0749(10) Uani 1 1 d .
H13A H -0.3457 -0.4365 -0.0187 0.112 Uiso 1 1 calc R
H13B H -0.2933 -0.3645 -0.0951 0.112 Uiso 1 1 calc R
H13C H -0.4214 -0.3285 -0.0191 0.112 Uiso 1 1 calc R
C14 C -0.0240(3) 0.2748(2) 0.2009(3) 0.0420(6) Uani 1 1 d .
C15 C 0.0322(3) 0.3902(3) 0.3209(3) 0.0530(7) Uani 1 1 d .
H15A H 0.0498 0.3858 0.3970 0.064 Uiso 1 1 calc R
C16 C 0.0622(3) 0.5129(3) 0.3275(3) 0.0617(8) Uani 1 1 d .
H16A H 0.1022 0.5908 0.4083 0.074 Uiso 1 1 calc R
C17 C 0.0333(4) 0.5204(3) 0.2162(4) 0.0676(9) Uani 1 1 d .
H17A H 0.0542 0.6031 0.2215 0.081 Uiso 1 1 calc R
C18 C -0.0264(4) 0.4058(3) 0.0971(4) 0.0701(9) Uani 1 1 d .
H18A H -0.0479 0.4108 0.0215 0.084 Uiso 1 1 calc R
C19 C -0.0547(3) 0.2832(3) 0.0891(3) 0.0560(7) Uani 1 1 d .
H19A H -0.0948 0.2056 0.0079 0.067 Uiso 1 1 calc R
C20 C 0.4012(3) 0.2972(2) 0.6387(2) 0.0365(5) Uani 1 1 d .
C21 C 0.5217(3) 0.3493(2) 0.6012(2) 0.0442(6) Uani 1 1 d .
H21A H 0.5856 0.2987 0.5609 0.053 Uiso 1 1 calc R
C22 C 0.5459(3) 0.4776(3) 0.6243(3) 0.0531(7) Uani 1 1 d .
H22A H 0.6273 0.5147 0.6002 0.064 Uiso 1 1 calc R
C23 C 0.4503(3) 0.5506(3) 0.6827(3) 0.0543(7) Uani 1 1 d .
H23A H 0.4660 0.6367 0.6968 0.065 Uiso 1 1 calc R
C24 C 0.3314(3) 0.4979(2) 0.7208(3) 0.0503(7) Uani 1 1 d .
H24A H 0.2680 0.5489 0.7613 0.060 Uiso 1 1 calc R
C25 C 0.3053(3) 0.3698(2) 0.6992(2) 0.0424(6) Uani 1 1 d .
H25A H 0.2251 0.3335 0.7249 0.051 Uiso 1 1 calc R

loop_
_atom_site_aniso_label
_atom_site_aniso_U_11
_atom_site_aniso_U_22
_atom_site_aniso_U_33
_atom_site_aniso_U_23
_atom_site_aniso_U_13
_atom_site_aniso_U_12
S1 0.0477(4) 0.0301(3) 0.0464(4) 0.0209(3) -0.0076(3) 0.0047(3)
S2 0.0499(4) 0.0312(3) 0.0468(4) 0.0218(3) 0.0027(3) 0.0133(3)
O1 0.0740(14) 0.0522(12) 0.0581(12) 0.0274(10) -0.0234(11) 0.0045(10)
O2 0.0618(12) 0.0367(10) 0.0466(11) 0.0163(8) -0.0073(9) -0.0037(9)
O3 0.0623(12) 0.0301(9) 0.0579(11) 0.0231(9) -0.0073(9) 0.0064(8)
O4 0.0885(16) 0.0518(12) 0.0784(15) 0.0442(12) 0.0113(12) 0.0255(11)
N1 0.0504(14) 0.0361(12) 0.0420(13) 0.0212(11) -0.0083(11) 0.0060(11)
N6 0.0432(12) 0.0303(10) 0.0412(11) 0.0180(9) -0.0013(9) 0.0113(9)
C1 0.0396(14) 0.0349(13) 0.0382(13) 0.0184(11) 0.0033(11) 0.0099(11)
C2 0.0418(14) 0.0323(12) 0.0338(13) 0.0150(11) 0.0013(11) 0.0080(11)
C3 0.0411(14) 0.0298(12) 0.0406(14) 0.0164(11) 0.0039(11) 0.0096(11)
C4 0.0415(14) 0.0286(12) 0.0429(14) 0.0191(11) 0.0012(11) 0.0087(10)
C5 0.0383(13) 0.0291(12) 0.0380(13) 0.0153(11) 0.0041(11) 0.0114(10)
C7 0.0443(15) 0.0414(14) 0.0401(14) 0.0215(12) 0.0014(12) 0.0162(12)
C8 0.0457(15) 0.0405(14) 0.0419(14) 0.0219(12) 0.0046(12) 0.0170(12)
C9 0.0674(19) 0.0477(16) 0.0478(16) 0.0289(14) 0.0158(14) 0.0318(15)
C10 0.096(3) 0.074(2) 0.068(2) 0.0455(18) -0.0009(19) 0.0363(19)
C11 0.0641(19) 0.0514(17) 0.0541(17) 0.0252(14) -0.0121(15) 0.0097(14)
C12 0.0503(16) 0.0364(14) 0.0385(14) 0.0166(12) 0.0025(12) 0.0088(12)
C13 0.073(2) 0.0474(17) 0.0570(19) 0.0084(15) -0.0144(17) -0.0122(15)
C14 0.0406(14) 0.0362(13) 0.0528(16) 0.0262(12) 0.0054(12) 0.0128(11)
C15 0.0559(17) 0.0431(15) 0.0578(17) 0.0251(14) 0.0027(14) 0.0181(13)
C16 0.0499(17) 0.0387(15) 0.086(2) 0.0252(16) 0.0080(16) 0.0139(13)
C17 0.063(2) 0.0516(18) 0.113(3) 0.056(2) 0.034(2) 0.0205(16)
C18 0.090(2) 0.066(2) 0.086(2) 0.058(2) 0.032(2) 0.0286(19)
C19 0.068(2) 0.0521(16) 0.0575(17) 0.0348(15) 0.0148(15) 0.0201(15)
C20 0.0363(13) 0.0291(12) 0.0365(13) 0.0148(10) -0.0048(11) 0.0072(10)
C21 0.0421(15) 0.0453(15) 0.0456(15) 0.0239(13) 0.0072(12) 0.0129(12)
C22 0.0456(16) 0.0574(17) 0.0618(18) 0.0399(15) 0.0045(14) 0.0059(14)
C23 0.0566(18) 0.0366(14) 0.0667(19) 0.0309(14) -0.0055(15) 0.0077(13)
C24 0.0474(16) 0.0364(14) 0.0566(17) 0.0168(13) 0.0007(13) 0.0159(12)
C25 0.0399(14) 0.0370(13) 0.0464(15) 0.0206(12) 0.0041(12) 0.0086(11)

loop_
_atom_type_symbol
_atom_type_description
_atom_type_scat_dispersion_real
_atom_type_scat_dispersion_imag
_atom_type_scat_source
C C 0.0033 0.0016 'International Tables Vol C Tables 4.2.6.8 and 6.1.1.4'
H H 0.0000 0.0000 'International Tables Vol C Tables 4.2.6.8 and 6.1.1.4'
N N 0.0061 0.0033 'International Tables Vol C Tables 4.2.6.8 and 6.1.1.4'
O O 0.0106 0.0060 'International Tables Vol C Tables 4.2.6.8 and 6.1.1.4'
S S 0.1246 0.1234 'International Tables Vol C Tables 4.2.6.8 and 6.1.1.4'

loop_
_geom_angle_atom_site_label_1
_geom_angle_atom_site_label_2
_geom_angle_atom_site_label_3
_geom_angle
C1 S1 C4 90.88(11)
C5 S2 C8 90.45(11)
C12 O2 C13 116.2(2)
C1 N1 C14 131.4(2)
C1 N1 H1A 110.0(19)
C14 N1 H1A 118.6(19)
C5 N6 C7 115.21(19)
C5 N6 C20 122.02(18)
C7 N6 C20 122.58(19)
N1 C1 C2 123.8(2)
N1 C1 S1 122.18(18)
C2 C1 S1 114.02(17)
C1 C2 C12 120.9(2)
C1 C2 C3 112.3(2)
C12 C2 C3 126.7(2)
O3 C3 C4 121.7(2)
O3 C3 C2 127.5(2)
C4 C3 C2 110.72(19)
C5 C4 C3 120.3(2)
C5 C4 S1 127.68(18)
C3 C4 S1 112.03(17)
C4 C5 N6 128.3(2)
C4 C5 S2 121.76(17)
N6 C5 S2 109.96(16)
C8 C7 N6 111.9(2)
C8 C7 C11 129.9(2)
N6 C7 C11 118.2(2)
C7 C8 C9 132.7(2)
C7 C8 S2 112.43(17)
C9 C8 S2 114.85(19)
O4 C9 C8 118.0(2)
O4 C9 C10 120.8(2)
C8 C9 C10 121.2(2)
C9 C10 H10A 109.5
C9 C10 H10B 109.5
H10A C10 H10B 109.5
C9 C10 H10C 109.5
H10A C10 H10C 109.5
H10B C10 H10C 109.5
C7 C11 H11A 109.5
C7 C11 H11B 109.5
H11A C11 H11B 109.5
C7 C11 H11C 109.5
H11A C11 H11C 109.5
H11B C11 H11C 109.5
O1 C12 O2 121.4(2)
O1 C12 C2 125.0(2)
O2 C12 C2 113.6(2)
O2 C13 H13A 109.5
O2 C13 H13B 109.5
H13A C13 H13B 109.5
O2 C13 H13C 109.5
H13A C13 H13C 109.5
H13B C13 H13C 109.5
C15 C14 C19 119.4(2)
C15 C14 N1 124.2(2)
C19 C14 N1 116.4(2)
C14 C15 C16 119.7(3)
C14 C15 H15A 120.2
C16 C15 H15A 120.2
C17 C16 C15 120.6(3)
C17 C16 H16A 119.7
C15 C16 H16A 119.7
C16 C17 C18 119.9(3)
C16 C17 H17A 120.1
C18 C17 H17A 120.1
C17 C18 C19 120.1(3)
C17 C18 H18A 120.0
C19 C18 H18A 120.0
C18 C19 C14 120.4(3)
C18 C19 H19A 119.8
C14 C19 H19A 119.8
C21 C20 C25 122.0(2)
C21 C20 N6 119.2(2)
C25 C20 N6 118.9(2)
C20 C21 C22 118.8(2)
C20 C21 H21A 120.6
C22 C21 H21A 120.6
C23 C22 C21 120.0(3)
C23 C22 H22A 120.0
C21 C22 H22A 120.0
C22 C23 C24 120.6(2)
C22 C23 H23A 119.7
C24 C23 H23A 119.7
C23 C24 C25 120.5(2)
C23 C24 H24A 119.8
C25 C24 H24A 119.8
C20 C25 C24 118.1(2)
C20 C25 H25A 120.9
C24 C25 H25A 120.9

loop_
_geom_bond_atom_site_label_1
_geom_bond_atom_site_label_2
_geom_bond_distance
S1 C1 1.738(2)
S1 C4 1.754(2)
S2 C5 1.739(2)
S2 C8 1.757(2)
O1 C12 1.221(3)
O2 C12 1.333(3)
O2 C13 1.439(3)
O3 C3 1.241(3)
O4 C9 1.219(3)
N1 C1 1.343(3)
N1 C14 1.406(3)
N1 H1A 0.78(3)
N6 C5 1.377(3)
N6 C7 1.392(3)
N6 C20 1.451(3)
C1 C2 1.389(3)
C2 C12 1.443(3)
C2 C3 1.449(3)
C3 C4 1.445(3)
C4 C5 1.374(3)
C7 C8 1.348(3)
C7 C11 1.497(3)
C8 C9 1.461(3)
C9 C10 1.502(4)
C10 H10A 0.9600
C10 H10B 0.9600
C10 H10C 0.9600
C11 H11A 0.9600
C11 H11B 0.9600
C11 H11C 0.9600
C13 H13A 0.9600
C13 H13B 0.9600
C13 H13C 0.9600
C14 C15 1.378(3)
C14 C19 1.382(3)
C15 C16 1.386(4)
C15 H15A 0.9300
C16 C17 1.368(4)
C16 H16A 0.9300
C17 C18 1.370(4)
C17 H17A 0.9300
C18 C19 1.378(4)
C18 H18A 0.9300
C19 H19A 0.9300
C20 C21 1.375(3)
C20 C25 1.376(3)
C21 C22 1.376(3)
C21 H21A 0.9300
C22 C23 1.368(4)
C22 H22A 0.9300
C23 C24 1.372(4)
C23 H23A 0.9300
C24 C25 1.378(3)
C24 H24A 0.9300
C25 H25A 0.9300

loop_
_geom_torsion_atom_site_label_1
_geom_torsion_atom_site_label_2
_geom_torsion_atom_site_label_3
_geom_torsion_atom_site_label_4
_geom_torsion
C14 N1 C1 C2 -179.8(3)
C14 N1 C1 S1 -1.2(4)
C4 S1 C1 N1 -178.6(2)
C4 S1 C1 C2 0.2(2)
N1 C1 C2 C12 -2.1(4)
S1 C1 C2 C12 179.16(19)
N1 C1 C2 C3 178.3(2)
S1 C1 C2 C3 -0.4(3)
C1 C2 C3 O3 -179.0(2)
C12 C2 C3 O3 1.5(4)
C1 C2 C3 C4 0.5(3)
C12 C2 C3 C4 -179.1(2)
O3 C3 C4 C5 -2.2(4)
C2 C3 C4 C5 178.3(2)
O3 C3 C4 S1 179.1(2)
C2 C3 C4 S1 -0.4(3)
C1 S1 C4 C5 -178.4(2)
C1 S1 C4 C3 0.1(2)
C3 C4 C5 N6 179.1(2)
S1 C4 C5 N6 -2.5(4)
C3 C4 C5 S2 -0.7(3)
S1 C4 C5 S2 177.79(15)
C7 N6 C5 C4 -177.7(2)
C20 N6 C5 C4 7.1(4)
C7 N6 C5 S2 2.0(3)
C20 N6 C5 S2 -173.08(17)
C8 S2 C5 C4 178.8(2)
C8 S2 C5 N6 -0.98(18)
C5 N6 C7 C8 -2.3(3)
C20 N6 C7 C8 172.8(2)
C5 N6 C7 C11 175.7(2)
C20 N6 C7 C11 -9.2(4)
N6 C7 C8 C9 -175.5(3)
C11 C7 C8 C9 6.8(5)
N6 C7 C8 S2 1.4(3)
C11 C7 C8 S2 -176.2(2)
C5 S2 C8 C7 -0.2(2)
C5 S2 C8 C9 177.3(2)
C7 C8 C9 O4 174.0(3)
S2 C8 C9 O4 -2.9(3)
C7 C8 C9 C10 -6.4(5)
S2 C8 C9 C10 176.7(2)
C13 O2 C12 O1 5.4(4)
C13 O2 C12 C2 -175.3(2)
C1 C2 C12 O1 2.8(4)
C3 C2 C12 O1 -177.6(3)
C1 C2 C12 O2 -176.5(2)
C3 C2 C12 O2 3.0(4)
C1 N1 C14 C15 -30.3(4)
C1 N1 C14 C19 152.0(3)
C19 C14 C15 C16 -2.3(4)
N1 C14 C15 C16 -179.9(2)
C14 C15 C16 C17 1.4(4)
C15 C16 C17 C18 0.3(5)
C16 C17 C18 C19 -1.2(5)
C17 C18 C19 C14 0.3(5)
C15 C14 C19 C18 1.4(4)
N1 C14 C19 C18 179.3(3)
C5 N6 C20 C21 -102.1(3)
C7 N6 C20 C21 83.2(3)
C5 N6 C20 C25 77.2(3)
C7 N6 C20 C25 -97.5(3)
C25 C20 C21 C22 -0.5(4)
N6 C20 C21 C22 178.8(2)
C20 C21 C22 C23 -0.5(4)
C21 C22 C23 C24 1.1(4)
C22 C23 C24 C25 -0.8(4)
C21 C20 C25 C24 0.8(4)
N6 C20 C25 C24 -178.5(2)
C23 C24 C25 C20 -0.1(4)
